data_7215340
loop_
_publ_author_name
'Shi, Lian-Xu'
'Xu, Xuan'
'Wu, Chuan-De'

_publ_section_title
;
 Five intercalating coordination networks based on an identical anionic
 lamella and diverse hydrated cations
;
_journal_issue 20
_journal_name_full CrystEngComm
_journal_page_first 6027
_journal_paper_doi 10.1039/c1ce05613a
_journal_volume 13
_journal_year 2011
_chemical_formula_sum 'C18 H30 Gd2 N2 O30 Zn'
_chemical_formula_weight 1134.31
_chemical_name_systematic
;
?
;
_space_group_IT_number 2
_symmetry_cell_setting triclinic
_symmetry_space_group_name_Hall '-P 1'
_symmetry_space_group_name_H-M 'P -1'
_atom_sites_solution_hydrogens geom
_atom_sites_solution_primary direct
_atom_sites_solution_secondary difmap
_audit_creation_method SHELXL-97
_cell_angle_alpha 92.225(11)
_cell_angle_beta 102.987(10)
_cell_angle_gamma 109.636(9)
_cell_formula_units_Z 1
_cell_length_a 8.6761(12)
_cell_length_b 9.3984(14)
_cell_length_c 10.5809(17)
_cell_measurement_reflns_used 9100
_cell_measurement_temperature 296(2)
_cell_measurement_theta_max 25.06
_cell_measurement_theta_min 1.99
_cell_volume 785.7(2)
_computing_structure_refinement 'SHELXL-97 (Sheldrick, 1997)'
_computing_structure_solution 'SHELXS-97 (Sheldrick, 1990)'
_diffrn_ambient_temperature 296(2)
_diffrn_measured_fraction_theta_full 0.990
_diffrn_measured_fraction_theta_max 0.990
_diffrn_radiation_monochromator graphite
_diffrn_radiation_source 'fine-focus sealed tube'
_diffrn_radiation_type MoK\a
_diffrn_radiation_wavelength 0.71073
_diffrn_reflns_av_R_equivalents 0.0976
_diffrn_reflns_av_sigmaI/netI 0.1144
_diffrn_reflns_limit_h_max 10
_diffrn_reflns_limit_h_min -10
_diffrn_reflns_limit_k_max 11
_diffrn_reflns_limit_k_min -11
_diffrn_reflns_limit_l_max 12
_diffrn_reflns_limit_l_min -12
_diffrn_reflns_number 9100
_diffrn_reflns_theta_full 25.06
_diffrn_reflns_theta_max 25.06
_diffrn_reflns_theta_min 1.99
_exptl_absorpt_coefficient_mu 5.053
_exptl_absorpt_correction_T_max 0.777
_exptl_absorpt_correction_T_min 0.746
_exptl_absorpt_correction_type empirical
_exptl_crystal_colour Colorless
_exptl_crystal_density_diffrn 2.397
_exptl_crystal_density_method 'not measured'
_exptl_crystal_description Bloc
_exptl_crystal_F_000 550
_exptl_crystal_size_max 0.21
_exptl_crystal_size_mid 0.05
_exptl_crystal_size_min 0.05
_refine_diff_density_max 5.949
_refine_diff_density_min -4.101
_refine_diff_density_rms 0.361
_refine_ls_extinction_method none
_refine_ls_goodness_of_fit_ref 1.013
_refine_ls_hydrogen_treatment constr
_refine_ls_matrix_type full
_refine_ls_number_parameters 241
_refine_ls_number_reflns 2772
_refine_ls_number_restraints 12
_refine_ls_restrained_S_all 1.012
_refine_ls_R_factor_all 0.1160
_refine_ls_R_factor_gt 0.0837
_refine_ls_shift/su_max 0.000
_refine_ls_shift/su_mean 0.000
_refine_ls_structure_factor_coef Fsqd
_refine_ls_weighting_details 'calc w=1/[\s^2^(Fo^2^)+(0.0346P)^2^+52.4967P] where P=(Fo^2^+2Fc^2^)/3'
_refine_ls_weighting_scheme calc
_refine_ls_wR_factor_gt 0.1813
_refine_ls_wR_factor_ref 0.1968
_reflns_number_gt 2146
_reflns_number_total 2772
_reflns_threshold_expression >2sigma(I)
_cod_data_source_file c1ce05613a.txt
_cod_data_source_block New2
_cod_original_sg_symbol_H-M P-1
_cod_database_code 7215340

loop_
_symmetry_equiv_pos_as_xyz
'x, y, z'
'-x, -y, -z'

loop_
_atom_site_label
_atom_site_type_symbol
_atom_site_fract_x
_atom_site_fract_y
_atom_site_fract_z
_atom_site_U_iso_or_equiv
_atom_site_adp_type
_atom_site_occupancy
_atom_site_symmetry_multiplicity
_atom_site_calc_flag
_atom_site_refinement_flags
Gd1 Gd 0.28106(11) 0.84168(10) 0.35600(9) 0.0245(3) Uani 1 1 d .
Zn1 Zn -0.5000 0.5000 0.0000 0.0632(12) Uani 1 2 d S
O1 O -0.3257(15) 1.2748(14) 0.4437(12) 0.032(3) Uani 1 1 d .
O2 O -0.2345(17) 1.3972(17) 0.2861(14) 0.046(4) Uani 1 1 d .
O3 O 0.061(3) 1.3858(19) 0.1465(15) 0.069(5) Uani 1 1 d .
O4 O 0.1190(17) 1.5873(15) 0.2901(15) 0.044(4) Uani 1 1 d .
O5 O 0.3914(14) 1.0636(13) 0.5274(12) 0.029(3) Uani 1 1 d .
O6 O 0.5039(16) 1.2769(16) 0.6598(14) 0.039(3) Uani 1 1 d .
O7 O 0.1986(17) 1.0581(17) 0.7403(13) 0.042(4) Uani 1 1 d .
O8 O -0.0588(15) 1.0707(15) 0.7279(13) 0.035(3) Uani 1 1 d U
O9 O 0.4109(18) 1.0695(15) 0.2630(14) 0.048(4) Uani 1 1 d .
H9A H 0.4650 1.1509 0.3194 0.057 Uiso 1 1 d .
H9B H 0.4510 1.0721 0.2028 0.057 Uiso 1 1 d .
O10 O 0.237(2) 0.7858(17) 0.1231(15) 0.057(4) Uani 1 1 d .
H10A H 0.3143 0.8599 0.0910 0.069 Uiso 1 1 d .
H10B H 0.2334 0.6934 0.1160 0.069 Uiso 1 1 d .
O11 O -0.250(2) 0.494(2) 0.0315(15) 0.067(5) Uani 1 1 d .
H11A H -0.2176 0.5485 -0.0325 0.080 Uiso 1 1 d .
H11B H -0.1428 0.4982 0.0849 0.080 Uiso 1 1 d .
O12 O -0.598(3) 0.266(2) -0.0239(18) 0.096(8) Uani 1 1 d .
H12A H -0.6077 0.2294 -0.1033 0.115 Uiso 1 1 d .
H12B H -0.5216 0.2450 0.0172 0.115 Uiso 1 1 d .
O13 O -0.505(2) 0.5162(19) -0.1959(15) 0.064(5) Uani 1 1 d .
H13A H -0.5182 0.4389 -0.2318 0.077 Uiso 1 1 d .
H13B H -0.5997 0.5271 -0.2180 0.077 Uiso 1 1 d .
OW1 O 0.344(3) 0.909(2) -0.0795(19) 0.084(6) Uani 1 1 d .
H10C H 0.2497 0.9275 -0.1106 0.101 Uiso 1 1 d .
H10D H 0.3109 0.8169 -0.1169 0.101 Uiso 1 1 d .
OW2 O -0.874(4) 0.126(3) 0.0729(19) 0.122(10) Uani 1 1 d .
H10E H -0.9174 0.1576 0.1066 0.146 Uiso 1 1 d .
H10F H -0.7597 0.1795 0.1043 0.146 Uiso 1 1 d .
N1 N -0.0463(17) 1.2242(15) 0.5275(14) 0.024(3) Uani 1 1 d .
C1 C -0.051(2) 1.3016(18) 0.4271(16) 0.022(4) Uani 1 1 d .
C2 C 0.085(2) 1.351(2) 0.3679(17) 0.024(4) Uani 1 1 d .
C3 C 0.226(2) 1.312(2) 0.4204(17) 0.027(4) Uani 1 1 d .
H3A H 0.3202 1.3453 0.3858 0.032 Uiso 1 1 calc R
C4 C 0.230(2) 1.225(2) 0.5214(18) 0.028(4) Uani 1 1 d .
C5 C 0.091(2) 1.1842(19) 0.5764(18) 0.025(4) Uani 1 1 d .
C6 C -0.214(2) 1.330(2) 0.3814(18) 0.030(4) Uani 1 1 d .
C7 C 0.088(2) 1.448(2) 0.2609(19) 0.032(4) Uani 1 1 d .
C8 C 0.379(2) 1.181(2) 0.5743(18) 0.032(5) Uani 1 1 d .
C9 C 0.079(2) 1.097(2) 0.6908(17) 0.026(4) Uani 1 1 d U

loop_
_atom_site_aniso_label
_atom_site_aniso_U_11
_atom_site_aniso_U_22
_atom_site_aniso_U_33
_atom_site_aniso_U_23
_atom_site_aniso_U_13
_atom_site_aniso_U_12
Gd1 0.0164(4) 0.0302(5) 0.0341(6) 0.0063(4) 0.0141(4) 0.0121(4)
Zn1 0.076(3) 0.077(3) 0.049(2) -0.012(2) -0.005(2) 0.059(3)
O1 0.027(7) 0.044(8) 0.035(8) 0.012(6) 0.010(6) 0.023(6)
O2 0.031(7) 0.078(11) 0.047(9) 0.032(8) 0.022(7) 0.032(8)
O3 0.129(17) 0.065(11) 0.042(10) 0.014(8) 0.035(10) 0.062(12)
O4 0.040(8) 0.032(8) 0.066(10) 0.014(7) 0.028(8) 0.011(6)
O5 0.024(6) 0.033(7) 0.036(7) 0.012(6) 0.017(6) 0.013(6)
O6 0.030(7) 0.049(9) 0.050(9) -0.003(7) 0.012(7) 0.029(7)
O7 0.042(8) 0.065(10) 0.042(8) 0.017(7) 0.020(7) 0.038(8)
O8 0.026(6) 0.045(7) 0.049(7) 0.012(5) 0.019(5) 0.025(5)
O9 0.048(9) 0.032(8) 0.050(9) 0.008(7) 0.015(7) -0.004(7)
O10 0.069(11) 0.048(9) 0.058(11) 0.010(8) 0.029(9) 0.015(8)
O11 0.058(10) 0.124(16) 0.045(10) 0.035(10) 0.006(8) 0.067(11)
O12 0.14(2) 0.072(13) 0.066(13) -0.028(10) -0.042(13) 0.076(14)
O13 0.078(12) 0.067(11) 0.049(10) -0.021(8) -0.022(9) 0.057(10)
OW1 0.142(19) 0.079(13) 0.080(14) 0.034(11) 0.057(13) 0.080(14)
OW2 0.25(3) 0.111(18) 0.059(13) 0.029(12) 0.050(17) 0.13(2)
N1 0.019(7) 0.026(8) 0.037(9) 0.010(7) 0.016(7) 0.015(6)
C1 0.019(8) 0.019(8) 0.028(10) 0.001(7) 0.010(7) 0.005(7)
C2 0.016(8) 0.031(10) 0.030(10) -0.001(8) 0.007(8) 0.013(7)
C3 0.024(9) 0.035(10) 0.036(11) 0.008(8) 0.017(8) 0.022(8)
C4 0.019(9) 0.033(10) 0.036(11) 0.001(8) 0.019(8) 0.007(8)
C5 0.014(8) 0.023(9) 0.041(11) 0.006(8) 0.012(8) 0.008(7)
C6 0.028(9) 0.042(11) 0.031(11) 0.019(9) 0.017(9) 0.019(8)
C7 0.023(9) 0.040(11) 0.046(13) 0.011(10) 0.021(9) 0.020(9)
C8 0.021(10) 0.041(12) 0.049(14) 0.012(10) 0.023(9) 0.019(9)
C9 0.023(7) 0.029(7) 0.033(8) -0.003(6) 0.012(6) 0.017(6)

loop_
_atom_type_symbol
_atom_type_description
_atom_type_scat_dispersion_real
_atom_type_scat_dispersion_imag
_atom_type_scat_source
C C 0.0033 0.0016 'International Tables Vol C Tables 4.2.6.8 and 6.1.1.4'
H H 0.0000 0.0000 'International Tables Vol C Tables 4.2.6.8 and 6.1.1.4'
N N 0.0061 0.0033 'International Tables Vol C Tables 4.2.6.8 and 6.1.1.4'
O O 0.0106 0.0060 'International Tables Vol C Tables 4.2.6.8 and 6.1.1.4'
Zn Zn 0.2839 1.4301 'International Tables Vol C Tables 4.2.6.8 and 6.1.1.4'
Gd Gd -0.1653 3.9035 'International Tables Vol C Tables 4.2.6.8 and 6.1.1.4'

loop_
_geom_angle_atom_site_label_1
_geom_angle_atom_site_label_2
_geom_angle_atom_site_label_3
_geom_angle
_geom_angle_site_symmetry_1
_geom_angle_site_symmetry_3
O4 Gd1 O8 94.7(5) 1_545 2_576
O4 Gd1 O10 70.4(5) 1_545 .
O8 Gd1 O10 78.1(5) 2_576 .
O4 Gd1 O9 139.6(5) 1_545 .
O8 Gd1 O9 75.3(5) 2_576 .
O10 Gd1 O9 69.3(5) . .
O4 Gd1 O1 76.8(5) 1_545 2_576
O8 Gd1 O1 127.1(4) 2_576 2_576
O10 Gd1 O1 140.4(5) . 2_576
O9 Gd1 O1 140.1(5) . 2_576
O4 Gd1 O5 148.6(4) 1_545 .
O8 Gd1 O5 86.7(4) 2_576 .
O10 Gd1 O5 139.8(4) . .
O9 Gd1 O5 70.9(4) . .
O1 Gd1 O5 77.5(4) 2_576 .
O4 Gd1 O6 76.8(5) 1_545 2_676
O8 Gd1 O6 154.9(4) 2_576 2_676
O10 Gd1 O6 76.8(5) . 2_676
O9 Gd1 O6 95.8(5) . 2_676
O1 Gd1 O6 74.5(4) 2_576 2_676
O5 Gd1 O6 113.0(4) . 2_676
O4 Gd1 N1 72.9(5) 1_545 2_576
O8 Gd1 N1 64.6(4) 2_576 2_576
O10 Gd1 N1 124.2(5) . 2_576
O9 Gd1 N1 131.1(5) . 2_576
O1 Gd1 N1 63.0(4) 2_576 2_576
O5 Gd1 N1 79.6(4) . 2_576
O6 Gd1 N1 132.0(4) 2_676 2_576
O4 Gd1 O5 122.6(4) 1_545 2_676
O8 Gd1 O5 142.6(4) 2_576 2_676
O10 Gd1 O5 110.0(5) . 2_676
O9 Gd1 O5 74.1(4) . 2_676
O1 Gd1 O5 70.2(4) 2_576 2_676
O5 Gd1 O5 63.3(4) . 2_676
O6 Gd1 O5 50.1(4) 2_676 2_676
N1 Gd1 O5 125.1(4) 2_576 2_676
O4 Gd1 C8 99.5(5) 1_545 2_676
O8 Gd1 C8 161.4(5) 2_576 2_676
O10 Gd1 C8 95.2(5) . 2_676
O9 Gd1 C8 86.0(5) . 2_676
O1 Gd1 C8 68.6(4) 2_576 2_676
O5 Gd1 C8 87.6(5) . 2_676
O6 Gd1 C8 25.5(4) 2_676 2_676
N1 Gd1 C8 131.4(5) 2_576 2_676
O5 Gd1 C8 24.8(4) 2_676 2_676
O12 Zn1 O12 179.999(2) . 2_465
O12 Zn1 O13 94.5(7) . .
O12 Zn1 O13 85.5(7) 2_465 .
O12 Zn1 O13 85.5(7) . 2_465
O12 Zn1 O13 94.5(7) 2_465 2_465
O13 Zn1 O13 180.0(10) . 2_465
O12 Zn1 O11 90.0(8) . 2_465
O12 Zn1 O11 90.0(8) 2_465 2_465
O13 Zn1 O11 91.4(6) . 2_465
O13 Zn1 O11 88.6(6) 2_465 2_465
O12 Zn1 O11 90.0(8) . .
O12 Zn1 O11 90.0(8) 2_465 .
O13 Zn1 O11 88.6(6) . .
O13 Zn1 O11 91.4(6) 2_465 .
O11 Zn1 O11 180.000(1) 2_465 .
C6 O1 Gd1 124.9(11) . 2_576
C7 O4 Gd1 157.5(12) . 1_565
C8 O5 Gd1 149.3(12) . .
C8 O5 Gd1 91.5(11) . 2_676
Gd1 O5 Gd1 116.7(4) . 2_676
C8 O6 Gd1 97.3(9) . 2_676
C9 O8 Gd1 127.0(11) . 2_576
C1 N1 C5 120.6(13) . .
C1 N1 Gd1 121.2(10) . 2_576
C5 N1 Gd1 118.1(10) . 2_576
N1 C1 C2 122.1(15) . .
N1 C1 C6 114.0(13) . .
C2 C1 C6 123.9(15) . .
C3 C2 C1 116.9(15) . .
C3 C2 C7 119.5(14) . .
C1 C2 C7 123.5(15) . .
C4 C3 C2 121.5(15) . .
C3 C4 C5 117.7(16) . .
C3 C4 C8 121.1(14) . .
C5 C4 C8 121.2(16) . .
N1 C5 C4 121.2(16) . .
N1 C5 C9 114.4(13) . .
C4 C5 C9 124.4(15) . .
O2 C6 O1 124.2(17) . .
O2 C6 C1 119.6(15) . .
O1 C6 C1 116.1(14) . .
O4 C7 O3 124.2(18) . .
O4 C7 C2 117.8(17) . .
O3 C7 C2 118.0(17) . .
O5 C8 O6 120.5(15) . .
O5 C8 C4 121.2(18) . .
O6 C8 C4 117.8(15) . .
O5 C8 Gd1 63.8(9) . 2_676
O6 C8 Gd1 57.2(8) . 2_676
C4 C8 Gd1 165.3(12) . 2_676
O7 C9 O8 126.4(17) . .
O7 C9 C5 118.0(15) . .
O8 C9 C5 115.5(15) . .

loop_
_geom_bond_atom_site_label_1
_geom_bond_atom_site_label_2
_geom_bond_distance
_geom_bond_site_symmetry_2
Gd1 O4 2.313(14) 1_545
Gd1 O8 2.354(12) 2_576
Gd1 O10 2.416(16) .
Gd1 O9 2.422(13) .
Gd1 O1 2.437(12) 2_576
Gd1 O5 2.478(13) .
Gd1 O6 2.505(11) 2_676
Gd1 N1 2.528(12) 2_576
Gd1 O5 2.651(12) 2_676
Gd1 C8 2.955(16) 2_676
Zn1 O12 2.059(19) .
Zn1 O12 2.059(19) 2_465
Zn1 O13 2.076(17) .
Zn1 O13 2.076(17) 2_465
Zn1 O11 2.141(15) 2_465
Zn1 O11 2.141(15) .
O1 C6 1.27(2) .
O1 Gd1 2.437(12) 2_576
O2 C6 1.22(2) .
O3 C7 1.26(2) .
O4 C7 1.26(2) .
O4 Gd1 2.313(13) 1_565
O5 C8 1.239(19) .
O5 Gd1 2.651(12) 2_676
O6 C8 1.28(2) .
O6 Gd1 2.505(11) 2_676
O7 C9 1.23(2) .
O8 C9 1.29(2) .
O8 Gd1 2.354(12) 2_576
N1 C1 1.31(2) .
N1 C5 1.37(2) .
N1 Gd1 2.528(12) 2_576
C1 C2 1.41(2) .
C1 C6 1.50(2) .
C2 C3 1.40(2) .
C2 C7 1.48(2) .
C3 C4 1.37(2) .
C4 C5 1.40(2) .
C4 C8 1.49(2) .
C5 C9 1.49(2) .
C8 Gd1 2.955(16) 2_676

loop_
_geom_hbond_atom_site_label_D
_geom_hbond_atom_site_label_H
_geom_hbond_atom_site_label_A
_geom_hbond_distance_DH
_geom_hbond_distance_HA
_geom_hbond_distance_DA
_geom_hbond_angle_DHA
_geom_hbond_site_symmetry_A
O9 H9A O1 0.87 1.94 2.718(19) 147.7 1_655
O9 H9B OW1 0.79 2.39 3.15(2) 160.4 2_675
O10 H10A OW1 0.93 1.93 2.68(2) 136.1 .
O10 H10B O11 0.86 2.37 3.09(2) 141.9 2_565
O10 H10B O4 0.86 2.38 2.728(19) 104.6 1_545
O11 H11A O3 0.90 1.98 2.79(2) 149.9 2_575
O11 H11A O13 0.90 2.61 2.95(2) 103.1 .
O11 H11B O3 0.96 2.34 3.20(2) 149.8 1_545
O11 H11B O2 0.96 2.55 2.87(2) 99.6 1_545
O11 H11B O4 0.96 2.63 3.53(2) 156.2 1_545
O12 H12A O7 0.87 2.21 2.91(2) 137.7 1_444
O12 H12B OW1 0.79 2.45 3.19(2) 157.1 2_565
O13 H13A O6 0.77 1.96 2.700(19) 163.5 1_444
O13 H13B O2 0.85 1.83 2.650(19) 161.9 2_475
OW1 H10C O7 0.89 2.10 2.74(2) 128.7 1_554
OW1 H10D O2 0.86 2.45 3.27(2) 160.5 2_575
OW2 H10E O3 0.69 2.24 2.80(2) 137.9 1_445
OW2 H10F O12 0.92 2.16 2.76(4) 122.1 .
OW2 H10F O9 0.92 2.47 3.03(3) 118.9 1_445
